data_2310288
loop_
_publ_author_name
'Forsyth, J.B.'
'D'Alte da Veiga, L.M.'

_publ_section_title
;
 The structure of the mue-phase Co7 Mo6
;
_journal_name_full 'Acta Crystallographica (1,1948-23,1967)'
_journal_page_first 543
_journal_page_last 546
_journal_volume 15
_journal_year 1962
_chemical_formula_sum 'Co7 Mo6'
_space_group_IT_number 166
_symmetry_space_group_name_Hall '-R 3 2"'
_symmetry_space_group_name_H-M 'R -3 m :H'
_cell_angle_alpha 90
_cell_angle_beta 90
_cell_angle_gamma 120
_cell_formula_units_Z 3
_cell_length_a 4.762
_cell_length_b 4.762
_cell_length_c 25.615
_cell_volume 503.041
_citation_journal_id_ASTM ACCRA9
_cod_data_source_file Forsyth_ACCRA9_1962_1120.cif
_cod_data_source_block Co7Mo6
_cod_original_cell_volume 503.0415
_cod_database_code 2310288

loop_
_symmetry_equiv_pos_as_xyz
x,y,z
-y,x-y,z
-x+y,-x,z
y,x,-z
-x,-x+y,-z
x-y,-y,-z
-x,-y,-z
y,-x+y,-z
x-y,x,-z
-y,-x,z
x,x-y,z
-x+y,y,z
x+2/3,y+1/3,z+1/3
-y+2/3,x-y+1/3,z+1/3
-x+y+2/3,-x+1/3,z+1/3
y+2/3,x+1/3,-z+1/3
-x+2/3,-x+y+1/3,-z+1/3
x-y+2/3,-y+1/3,-z+1/3
-x+2/3,-y+1/3,-z+1/3
y+2/3,-x+y+1/3,-z+1/3
x-y+2/3,x+1/3,-z+1/3
-y+2/3,-x+1/3,z+1/3
x+2/3,x-y+1/3,z+1/3
-x+y+2/3,y+1/3,z+1/3
x+1/3,y+2/3,z+2/3
-y+1/3,x-y+2/3,z+2/3
-x+y+1/3,-x+2/3,z+2/3
y+1/3,x+2/3,-z+2/3
-x+1/3,-x+y+2/3,-z+2/3
x-y+1/3,-y+2/3,-z+2/3
-x+1/3,-y+2/3,-z+2/3
y+1/3,-x+y+2/3,-z+2/3
x-y+1/3,x+2/3,-z+2/3
-y+1/3,-x+2/3,z+2/3
x+1/3,x-y+2/3,z+2/3
-x+y+1/3,y+2/3,z+2/3

loop_
_atom_site_label
_atom_site_type_symbol
_atom_site_fract_x
_atom_site_fract_y
_atom_site_fract_z
_atom_site_occupancy
_atom_site_U_iso_or_equiv
Co2 Co 0.8333 0.6666 0.2562 1 0.0
Mo1 Mo 0 0 0.1655 1 0.0
Co1 Co 0 0 0 1 0.0
Mo3 Mo 0 0 0.4518 1 0.0
Mo2 Mo 0 0 0.3483 1 0.0
